data_2225908
loop_
_publ_author_name
'Chantrapromma, Suchada'
'Jeerapong, Jutatip'
'Kruahong, Thongchai'
'Laphookhieo, Surat'
'Fun, Hoong-Kun'

_publ_section_title
;
 1-(2,6-Dihydroxy-4-methoxyphenyl)-3-phenylpropan-1-one
;
_journal_coeditor_code IS2537
_journal_issue 5
_journal_name_full 'Acta Crystallographica Section E'
_journal_page_first o1120
_journal_page_last o1121
_journal_paper_doi 10.1107/S1600536810013590
_journal_volume 66
_journal_year 2010
_chemical_formula_iupac 'C16 H16 O4'
_chemical_formula_moiety 'C16 H16 O4'
_chemical_formula_sum 'C16 H16 O4'
_chemical_formula_weight 272.29
_chemical_melting_point 443
_chemical_name_systematic
;
1-(2,6-Dihydroxy-4-methoxyphenyl)-3-phenylpropan-1-one
;
_space_group_IT_number 9
_symmetry_cell_setting monoclinic
_symmetry_space_group_name_Hall 'C -2yc'
_symmetry_space_group_name_H-M 'C 1 c 1'
_atom_sites_solution_hydrogens geom
_atom_sites_solution_primary direct
_atom_sites_solution_secondary difmap
_audit_creation_method SHELXL-97
_cell_angle_alpha 90.00
_cell_angle_beta 107.267(2)
_cell_angle_gamma 90.00
_cell_formula_units_Z 4
_cell_length_a 7.2142(6)
_cell_length_b 30.522(2)
_cell_length_c 6.5587(5)
_cell_measurement_reflns_used 3044
_cell_measurement_temperature 100
_cell_measurement_theta_max 35.00
_cell_measurement_theta_min 2.67
_cell_volume 1379.09(18)
_computing_cell_refinement '<i>SAINT</i> (Bruker, 2009)'
_computing_data_collection '<i>APEX2</i> (Bruker, 2009)'
_computing_data_reduction '<i>SAINT</i> (Bruker, 2009)'
_computing_molecular_graphics '<i>SHELXTL</i> (Sheldrick, 2008)'
_computing_publication_material
;
<i>SHELXTL</i> (Sheldrick, 2008) and <i>PLATON</i> (Spek, 2009)
;
_computing_structure_refinement '<i>SHELXTL</i> (Sheldrick, 2008)'
_computing_structure_solution '<i>SHELXTL</i> (Sheldrick, 2008)'
_diffrn_ambient_temperature 100
_diffrn_measured_fraction_theta_full 0.999
_diffrn_measured_fraction_theta_max 0.999
_diffrn_measurement_device_type 'Bruker APEX DUO CCD area-detector'
_diffrn_measurement_method '\f and \w scans'
_diffrn_radiation_monochromator graphite
_diffrn_radiation_source 'sealed tube'
_diffrn_radiation_type MoK\a
_diffrn_radiation_wavelength 0.71073
_diffrn_reflns_av_R_equivalents 0.0254
_diffrn_reflns_av_sigmaI/netI 0.0207
_diffrn_reflns_limit_h_max 11
_diffrn_reflns_limit_h_min -11
_diffrn_reflns_limit_k_max 48
_diffrn_reflns_limit_k_min -49
_diffrn_reflns_limit_l_max 10
_diffrn_reflns_limit_l_min -10
_diffrn_reflns_number 17744
_diffrn_reflns_theta_full 35.00
_diffrn_reflns_theta_max 35.00
_diffrn_reflns_theta_min 2.67
_diffrn_standards_number 0
_exptl_absorpt_coefficient_mu 0.094
_exptl_absorpt_correction_T_max 0.9829
_exptl_absorpt_correction_T_min 0.9580
_exptl_absorpt_correction_type multi-scan
_exptl_absorpt_process_details '(<i>SADABS</i>; Bruker, 2009)'
_exptl_crystal_colour Yellow
_exptl_crystal_density_diffrn 1.311
_exptl_crystal_density_method 'not measured'
_exptl_crystal_description Block
_exptl_crystal_F_000 576
_exptl_crystal_size_max 0.46
_exptl_crystal_size_mid 0.34
_exptl_crystal_size_min 0.18
_refine_diff_density_max 0.336
_refine_diff_density_min -0.398
_refine_ls_extinction_method none
_refine_ls_goodness_of_fit_ref 1.082
_refine_ls_hydrogen_treatment mixed
_refine_ls_matrix_type full
_refine_ls_number_parameters 186
_refine_ls_number_reflns 3044
_refine_ls_number_restraints 2
_refine_ls_restrained_S_all 1.082
_refine_ls_R_factor_all 0.0371
_refine_ls_R_factor_gt 0.0336
_refine_ls_shift/su_max 0.001
_refine_ls_shift/su_mean 0.000
_refine_ls_structure_factor_coef Fsqd
_refine_ls_weighting_details 'calc w=1/[\s^2^(Fo^2^)+(0.0648P)^2^+0.1812P] where P=(Fo^2^+2Fc^2^)/3'
_refine_ls_weighting_scheme calc
_refine_ls_wR_factor_gt 0.0945
_refine_ls_wR_factor_ref 0.0968
_reflns_number_gt 2940
_reflns_number_total 3044
_reflns_threshold_expression I>2\s(I)
_cod_data_source_file is2537.cif
_cod_data_source_block I
_cod_depositor_comments
;
The following automatic conversions were performed:
'_symmetry_cell_setting' value 'Monoclinic' changed to 'monoclinic'
according to '/home/saulius/struct/CIF-dictionaries/cif_core.dic'
dictionary named 'cif_core.dic' version 2.4.1 from 2010-06-29.

Automatic conversion script
Id: cif_fix_enum 1527 2010-12-29 10:47:43Z saulius 
;
_cod_original_sg_symbol_H-M 'C c'
_cod_database_code 2225908
_cod_database_fobs_code 2225908

loop_
_symmetry_equiv_pos_as_xyz
'x, y, z'
'x, -y, z+1/2'
'x+1/2, y+1/2, z'
'x+1/2, -y+1/2, z+1/2'

loop_
_atom_site_type_symbol
_atom_site_label
_atom_site_fract_x
_atom_site_fract_y
_atom_site_fract_z
_atom_site_U_iso_or_equiv
_atom_site_adp_type
_atom_site_calc_flag
_atom_site_refinement_flags
_atom_site_occupancy
_atom_site_disorder_assembly
_atom_site_disorder_group
O O1 0.57929(10) 0.09273(3) 0.16110(12) 0.01772(14) Uani d . 1 . .
O O2 0.40256(10) 0.02283(2) 0.09183(12) 0.01659(14) Uani d . 1 . .
H H1O2 0.4212 0.0494 0.0997 0.025 Uiso calc R 1 . .
O O3 0.76008(12) -0.11076(2) 0.22402(13) 0.01827(13) Uani d . 1 . .
O O4 1.09458(10) 0.02313(2) 0.35682(12) 0.01540(13) Uani d . 1 . .
H H1O4 1.186(4) 0.0088(8) 0.419(4) 0.043(6) Uiso d . 1 . .
C C1 0.57479(11) 0.00170(3) 0.15654(13) 0.01230(14) Uani d . 1 . .
C C2 0.56979(13) -0.04392(3) 0.15433(14) 0.01400(15) Uani d . 1 . .
H H2A 0.4524 -0.0589 0.1102 0.017 Uiso calc R 1 . .
C C3 0.74533(14) -0.06642(3) 0.21997(15) 0.01307(13) Uani d . 1 . .
C C4 0.92225(13) -0.04409(3) 0.28721(14) 0.01272(14) Uani d . 1 . .
H H4A 1.0381 -0.0597 0.3298 0.015 Uiso calc R 1 . .
C C5 0.92521(11) 0.00137(3) 0.29051(12) 0.01140(13) Uani d . 1 . .
C C6 0.75073(14) 0.02604(3) 0.22318(15) 0.01112(13) Uani d . 1 . .
C C7 0.74075(13) 0.07385(3) 0.21838(14) 0.01271(13) Uani d . 1 . .
C C8 0.91965(13) 0.10221(3) 0.27702(14) 0.01421(14) Uani d . 1 . .
H H8A 1.0023 0.0936 0.1911 0.017 Uiso calc R 1 . .
H H8B 0.9911 0.0971 0.4255 0.017 Uiso calc R 1 . .
C C9 0.87479(16) 0.15107(3) 0.24454(17) 0.01880(16) Uani d . 1 . .
H H9A 0.7893 0.1559 0.1013 0.023 Uiso calc R 1 . .
H H9B 0.8081 0.1608 0.3448 0.023 Uiso calc R 1 . .
C C10 1.05757(16) 0.17743(3) 0.27659(18) 0.01983(18) Uani d . 1 . .
C C11 1.1302(2) 0.20381(4) 0.4562(2) 0.0303(2) Uani d . 1 . .
H H11A 1.0662 0.2049 0.5601 0.036 Uiso calc R 1 . .
C C12 1.2988(3) 0.22868(4) 0.4815(3) 0.0440(4) Uani d . 1 . .
H H12A 1.3455 0.2463 0.6013 0.053 Uiso calc R 1 . .
C C13 1.3961(2) 0.22708(5) 0.3287(3) 0.0453(4) Uani d . 1 . .
H H13A 1.5074 0.2438 0.3455 0.054 Uiso calc R 1 . .
C C14 1.3276(2) 0.20066(5) 0.1517(3) 0.0396(3) Uani d . 1 . .
H H14A 1.3938 0.1992 0.0499 0.048 Uiso calc R 1 . .
C C15 1.15876(19) 0.17616(4) 0.1255(2) 0.0273(2) Uani d . 1 . .
H H15A 1.1128 0.1587 0.0049 0.033 Uiso calc R 1 . .
C C16 0.58350(17) -0.13568(3) 0.16199(18) 0.0230(2) Uani d . 1 . .
H H16A 0.6136 -0.1664 0.1775 0.034 Uiso calc R 1 . .
H H16B 0.5142 -0.1294 0.0157 0.034 Uiso calc R 1 . .
H H16C 0.5046 -0.1279 0.2513 0.034 Uiso calc R 1 . .

loop_
_atom_site_aniso_label
_atom_site_aniso_U_11
_atom_site_aniso_U_22
_atom_site_aniso_U_33
_atom_site_aniso_U_12
_atom_site_aniso_U_13
_atom_site_aniso_U_23
O1 0.0124(3) 0.0166(3) 0.0227(3) 0.0027(2) 0.0030(2) 0.0000(3)
O2 0.0085(3) 0.0182(3) 0.0212(3) 0.0004(2) 0.0016(2) -0.0017(2)
O3 0.0201(3) 0.0120(3) 0.0216(3) -0.0026(2) 0.0044(2) -0.0005(2)
O4 0.0072(2) 0.0147(3) 0.0221(3) -0.0008(2) 0.0010(2) 0.0007(2)
C1 0.0087(3) 0.0161(3) 0.0118(3) -0.0003(3) 0.0025(2) -0.0004(3)
C2 0.0119(3) 0.0157(3) 0.0139(3) -0.0030(3) 0.0030(3) -0.0011(3)
C3 0.0144(3) 0.0129(3) 0.0116(3) -0.0014(3) 0.0034(2) -0.0004(3)
C4 0.0111(3) 0.0132(3) 0.0134(3) 0.0002(3) 0.0029(2) 0.0002(3)
C5 0.0089(3) 0.0135(3) 0.0114(3) -0.0005(3) 0.0025(2) 0.0002(3)
C6 0.0087(3) 0.0128(3) 0.0114(3) -0.0007(3) 0.0022(2) -0.0004(3)
C7 0.0117(3) 0.0137(3) 0.0124(3) 0.0003(3) 0.0032(2) -0.0002(3)
C8 0.0130(3) 0.0125(3) 0.0161(3) -0.0013(3) 0.0028(3) -0.0007(3)
C9 0.0179(4) 0.0126(3) 0.0242(4) 0.0011(3) 0.0036(3) -0.0009(3)
C10 0.0203(4) 0.0112(3) 0.0232(4) -0.0016(3) -0.0010(3) 0.0012(3)
C11 0.0361(6) 0.0168(4) 0.0293(5) -0.0027(4) -0.0035(4) -0.0040(4)
C12 0.0459(8) 0.0190(5) 0.0472(8) -0.0115(5) -0.0170(6) 0.0002(5)
C13 0.0297(6) 0.0271(6) 0.0637(10) -0.0136(5) -0.0098(6) 0.0190(6)
C14 0.0266(5) 0.0360(7) 0.0532(8) -0.0074(5) 0.0073(6) 0.0202(6)
C15 0.0251(5) 0.0238(5) 0.0308(5) -0.0043(4) 0.0052(4) 0.0054(4)
C16 0.0263(5) 0.0178(4) 0.0227(4) -0.0090(4) 0.0040(4) -0.0014(3)

loop_
_atom_type_symbol
_atom_type_description
_atom_type_scat_dispersion_real
_atom_type_scat_dispersion_imag
_atom_type_scat_source
C C 0.0033 0.0000 'International Tables Vol C Tables 4.2.6.8 and 6.1.1.4'
H H 0.0000 0.0000 'International Tables Vol C Tables 4.2.6.8 and 6.1.1.4'
O O 0.0106 0.0000 'International Tables Vol C Tables 4.2.6.8 and 6.1.1.4'

loop_
_geom_angle_atom_site_label_1
_geom_angle_atom_site_label_2
_geom_angle_atom_site_label_3
_geom_angle_site_symmetry_1
_geom_angle_site_symmetry_3
_geom_angle
_geom_angle_publ_flag
C1 O2 H1O2 . . 109.5 ?
C3 O3 C16 . . 117.72(9) ?
C5 O4 H1O4 . . 115.4(18) ?
O2 C1 C2 . . 117.08(8) ?
O2 C1 C6 . . 120.02(8) ?
C2 C1 C6 . . 122.90(8) ?
C3 C2 C1 . . 118.14(8) ?
C3 C2 H2A . . 120.9 ?
C1 C2 H2A . . 120.9 ?
O3 C3 C2 . . 123.84(9) ?
O3 C3 C4 . . 114.90(9) ?
C2 C3 C4 . . 121.26(7) ?
C5 C4 C3 . . 120.05(8) ?
C5 C4 H4A . . 120.0 ?
C3 C4 H4A . . 120.0 ?
O4 C5 C4 . . 120.48(8) ?
O4 C5 C6 . . 118.37(7) ?
C4 C5 C6 . . 121.15(8) ?
C5 C6 C1 . . 116.50(7) ?
C5 C6 C7 . . 124.74(8) ?
C1 C6 C7 . . 118.76(8) ?
O1 C7 C6 . . 120.09(8) ?
O1 C7 C8 . . 117.52(7) ?
C6 C7 C8 . . 122.38(8) ?
C7 C8 C9 . . 113.30(7) ?
C7 C8 H8A . . 108.9 ?
C9 C8 H8A . . 108.9 ?
C7 C8 H8B . . 108.9 ?
C9 C8 H8B . . 108.9 ?
H8A C8 H8B . . 107.7 ?
C10 C9 C8 . . 111.21(8) ?
C10 C9 H9A . . 109.4 ?
C8 C9 H9A . . 109.4 ?
C10 C9 H9B . . 109.4 ?
C8 C9 H9B . . 109.4 ?
H9A C9 H9B . . 108.0 ?
C11 C10 C15 . . 118.14(11) ?
C11 C10 C9 . . 121.36(11) ?
C15 C10 C9 . . 120.50(9) ?
C10 C11 C12 . . 120.52(15) ?
C10 C11 H11A . . 119.7 ?
C12 C11 H11A . . 119.7 ?
C13 C12 C11 . . 120.27(14) ?
C13 C12 H12A . . 119.9 ?
C11 C12 H12A . . 119.9 ?
C14 C13 C12 . . 119.88(13) ?
C14 C13 H13A . . 120.1 ?
C12 C13 H13A . . 120.1 ?
C13 C14 C15 . . 119.88(16) ?
C13 C14 H14A . . 120.1 ?
C15 C14 H14A . . 120.1 ?
C10 C15 C14 . . 121.29(13) ?
C10 C15 H15A . . 119.4 ?
C14 C15 H15A . . 119.4 ?
O3 C16 H16A . . 109.5 ?
O3 C16 H16B . . 109.5 ?
H16A C16 H16B . . 109.5 ?
O3 C16 H16C . . 109.5 ?
H16A C16 H16C . . 109.5 ?
H16B C16 H16C . . 109.5 ?

loop_
_geom_bond_atom_site_label_1
_geom_bond_atom_site_label_2
_geom_bond_site_symmetry_2
_geom_bond_distance
_geom_bond_publ_flag
O1 C7 . 1.2531(11) ?
O2 C1 . 1.3516(11) ?
O2 H1O2 . 0.8200 ?
O3 C3 . 1.3574(11) ?
O3 C16 . 1.4349(13) ?
O4 C5 . 1.3445(10) ?
O4 H1O4 . 0.79(3) ?
C1 C2 . 1.3928(13) ?
C1 C6 . 1.4230(12) ?
C2 C3 . 1.3917(14) ?
C2 H2A . 0.9300 ?
C3 C4 . 1.3978(13) ?
C4 C5 . 1.3877(12) ?
C4 H4A . 0.9300 ?
C5 C6 . 1.4201(12) ?
C6 C7 . 1.4607(11) ?
C7 C8 . 1.5061(13) ?
C8 C9 . 1.5276(13) ?
C8 H8A . 0.9700 ?
C8 H8B . 0.9700 ?
C9 C10 . 1.5052(14) ?
C9 H9A . 0.9700 ?
C9 H9B . 0.9700 ?
C10 C11 . 1.3943(15) ?
C10 C15 . 1.3951(17) ?
C11 C12 . 1.401(2) ?
C11 H11A . 0.9300 ?
C12 C13 . 1.384(3) ?
C12 H12A . 0.9300 ?
C13 C14 . 1.379(3) ?
C13 H13A . 0.9300 ?
C14 C15 . 1.3956(18) ?
C14 H14A . 0.9300 ?
C15 H15A . 0.9300 ?
C16 H16A . 0.9600 ?
C16 H16B . 0.9600 ?
C16 H16C . 0.9600 ?

loop_
_geom_hbond_atom_site_label_D
_geom_hbond_atom_site_label_H
_geom_hbond_atom_site_label_A
_geom_hbond_site_symmetry_A
_geom_hbond_distance_DH
_geom_hbond_distance_HA
_geom_hbond_distance_DA
_geom_hbond_angle_DHA
_geom_hbond_publ_flag
O2 H1O2 O1 1_555 0.82 1.71 2.4576(11) 150 y
O4 H1O4 O2 2_655 0.80(3) 1.90(3) 2.6920(10) 175(3) y

loop_
_geom_torsion_atom_site_label_1
_geom_torsion_atom_site_label_2
_geom_torsion_atom_site_label_3
_geom_torsion_atom_site_label_4
_geom_torsion_site_symmetry_1
_geom_torsion_site_symmetry_2
_geom_torsion_site_symmetry_3
_geom_torsion_site_symmetry_4
_geom_torsion
_geom_torsion_publ_flag
O2 C1 C2 C3 . . . . 179.91(8) ?
C6 C1 C2 C3 . . . . -0.16(14) ?
C16 O3 C3 C2 . . . . -1.66(15) ?
C16 O3 C3 C4 . . . . 178.47(8) ?
C1 C2 C3 O3 . . . . -179.62(8) ?
C1 C2 C3 C4 . . . . 0.24(14) ?
O3 C3 C4 C5 . . . . -179.79(8) ?
C2 C3 C4 C5 . . . . 0.34(14) ?
C3 C4 C5 O4 . . . . 179.38(7) ?
C3 C4 C5 C6 . . . . -1.01(14) ?
O4 C5 C6 C1 . . . . -179.33(7) ?
C4 C5 C6 C1 . . . . 1.05(13) ?
O4 C5 C6 C7 . . . . 0.60(14) ?
C4 C5 C6 C7 . . . . -179.02(8) ?
O2 C1 C6 C5 . . . . 179.46(8) ?
C2 C1 C6 C5 . . . . -0.46(14) ?
O2 C1 C6 C7 . . . . -0.47(13) ?
C2 C1 C6 C7 . . . . 179.60(8) ?
C5 C6 C7 O1 . . . . -178.29(8) ?
C1 C6 C7 O1 . . . . 1.64(14) ?
C5 C6 C7 C8 . . . . 2.74(15) ?
C1 C6 C7 C8 . . . . -177.33(8) ?
O1 C7 C8 C9 . . . . -3.30(12) ?
C6 C7 C8 C9 . . . . 175.70(8) ?
C7 C8 C9 C10 . . . . -172.32(8) ?
C8 C9 C10 C11 . . . . -108.05(11) ?
C8 C9 C10 C15 . . . . 72.21(12) ?
C15 C10 C11 C12 . . . . 0.83(17) ?
C9 C10 C11 C12 . . . . -178.92(11) ?
C10 C11 C12 C13 . . . . -0.5(2) ?
C11 C12 C13 C14 . . . . -0.4(2) ?
C12 C13 C14 C15 . . . . 1.0(2) ?
C11 C10 C15 C14 . . . . -0.27(17) ?
C9 C10 C15 C14 . . . . 179.47(11) ?
C13 C14 C15 C10 . . . . -0.6(2) ?

loop_
_cod_related_entry_id
_cod_related_entry_database
_cod_related_entry_code
1 ChemSpider 148386
